data_2201776
loop_
_publ_author_name
'Jones, Peter G.'
'M\"oller, Hedwig'
'Finner, Emil'

_publ_section_title
;
 Cilansetron hydrochloride monohydrate, modification A (monoclinic)
;
_journal_issue 1
_journal_name_full 'Acta Crystallographica Section E'
_journal_page_first o38
_journal_page_last o40
_journal_paper_doi 10.1107/S160053680202247X
_journal_volume 59
_journal_year 2003
_chemical_formula_iupac 'C20 H22 N3 O 1+, Cl 1-, H2 O'
_chemical_formula_moiety 'C20 H22 N3 O 1+, Cl 1-, H2 O'
_chemical_formula_sum 'C20 H24 Cl N3 O2'
_chemical_formula_weight 373.87
_chemical_name_systematic
;
R-(-)-5,6,9,10-tetrahydro-10-
[(2-methyl-1H-imidazol-1-yl)-methyl]-4H-pyrido[3,2,1-jk]-carbazol-11(8H)-one
monohydrochloride monohydrate
;
_space_group_IT_number 4
_symmetry_cell_setting monoclinic
_symmetry_space_group_name_Hall 'P 2yb'
_symmetry_space_group_name_H-M 'P 1 21 1'
_atom_sites_solution_hydrogens geom
_atom_sites_solution_primary direct
_atom_sites_solution_secondary difmap
_audit_creation_method SHELXL-97
_cell_angle_alpha 90.00
_cell_angle_beta 92.438(12)
_cell_angle_gamma 90.00
_cell_formula_units_Z 4
_cell_length_a 15.403(3)
_cell_length_b 7.3835(14)
_cell_length_c 16.281(3)
_cell_measurement_reflns_used 62
_cell_measurement_temperature 173(2)
_cell_measurement_theta_max 12.5
_cell_measurement_theta_min 4
_cell_volume 1849.9(6)
_computing_cell_refinement XSCANS
_computing_data_collection 'XSCANS (Fait, 1991)'
_computing_data_reduction XSCANS
_computing_molecular_graphics 'XP (Siemens, 1994)'
_computing_publication_material SHELXL97
_computing_structure_refinement 'SHELXL97 (Sheldrick, 1997)'
_computing_structure_solution 'SHELXS97 (Sheldrick, 1990)'
_diffrn_ambient_temperature 173(2)
_diffrn_measured_fraction_theta_full 0.996
_diffrn_measured_fraction_theta_max 0.996
_diffrn_measurement_device_type 'Siemens P4'
_diffrn_measurement_method \w
_diffrn_radiation_monochromator graphite
_diffrn_radiation_source 'fine-focus sealed tube'
_diffrn_radiation_type MoK\a
_diffrn_radiation_wavelength 0.71073
_diffrn_reflns_av_R_equivalents 0.0408
_diffrn_reflns_av_sigmaI/netI 0.0823
_diffrn_reflns_limit_h_max 18
_diffrn_reflns_limit_h_min -18
_diffrn_reflns_limit_k_max 5
_diffrn_reflns_limit_k_min -8
_diffrn_reflns_limit_l_max 14
_diffrn_reflns_limit_l_min -19
_diffrn_reflns_number 5792
_diffrn_reflns_theta_full 25.00
_diffrn_reflns_theta_max 25.00
_diffrn_reflns_theta_min 3.03
_diffrn_standards_decay_% 0
_diffrn_standards_interval_count 247
_diffrn_standards_number 3
_exptl_absorpt_coefficient_mu 0.226
_exptl_absorpt_correction_type none
_exptl_crystal_colour colourless
_exptl_crystal_density_diffrn 1.342
_exptl_crystal_density_method 'not measured'
_exptl_crystal_description lath
_exptl_crystal_F_000 792
_exptl_crystal_size_max 0.7
_exptl_crystal_size_mid 0.3
_exptl_crystal_size_min 0.1
_refine_diff_density_max 0.257
_refine_diff_density_min -0.255
_refine_ls_abs_structure_details 'Flack (1983), 1772 Friedel pairs'
_refine_ls_abs_structure_Flack -0.07(8)
_refine_ls_extinction_method none
_refine_ls_goodness_of_fit_ref 0.900
_refine_ls_hydrogen_treatment mixed
_refine_ls_matrix_type full
_refine_ls_number_parameters 505
_refine_ls_number_reflns 5297
_refine_ls_number_restraints 39
_refine_ls_restrained_S_all 0.902
_refine_ls_R_factor_all 0.0772
_refine_ls_R_factor_gt 0.0458
_refine_ls_shift/su_max 0.001
_refine_ls_shift/su_mean 0.000
_refine_ls_structure_factor_coef Fsqd
_refine_ls_weighting_details 'calc w = 1/[\s^2^(Fo^2^)+(0.0468P)^2^] where P = (Fo^2^+2Fc^2^)/3'
_refine_ls_weighting_scheme calc
_refine_ls_wR_factor_gt 0.0937
_refine_ls_wR_factor_ref 0.1030
_reflns_number_gt 3621
_reflns_number_total 5297
_reflns_threshold_expression I>2\s(I)
_cod_data_source_file bt6214.cif
_cod_data_source_block I
_cod_original_sg_symbol_H-M 'P 21'
_cod_database_code 2201776
_cod_database_fobs_code 2201776

loop_
_symmetry_equiv_pos_as_xyz
'x, y, z'
'-x, y+1/2, -z'

loop_
_atom_site_label
_atom_site_fract_x
_atom_site_fract_y
_atom_site_fract_z
_atom_site_U_iso_or_equiv
_atom_site_adp_type
_atom_site_calc_flag
_atom_site_refinement_flags
_atom_site_occupancy
_atom_site_disorder_assembly
_atom_site_disorder_group
_atom_site_type_symbol
Cl1 0.39395(8) 0.95511(19) 0.53975(8) 0.0383(4) Uani d . 1 . . Cl
Cl2 0.40424(8) 0.52389(17) 0.04001(7) 0.0334(4) Uani d . 1 . . Cl
C1 1.0234(3) 0.5638(7) 0.1427(3) 0.0265(12) Uani d . 1 A . C
H1 0.9929 0.5656 0.1922 0.032 Uiso calc R 1 . . H
C2 1.1142(3) 0.5571(8) 0.1441(3) 0.0308(13) Uani d . 1 . . C
H2 1.1458 0.5544 0.1955 0.037 Uiso calc R 1 . . H
C3 1.1594(3) 0.5542(7) 0.0718(3) 0.0278(12) Uani d . 1 . . C
H3 1.2211 0.5496 0.0754 0.033 Uiso calc R 1 . . H
C3A 1.1175(3) 0.5579(7) -0.0050(3) 0.0251(11) Uani d . 1 A . C
C4 1.1575(3) 0.5488(8) -0.0872(3) 0.0342(13) Uani d DU 1 . . C
H4A 1.1717 0.4213 -0.0998 0.041 Uiso calc PR 0.781(14) A 1 H
H4B 1.2123 0.6189 -0.0853 0.041 Uiso calc PR 0.781(14) A 1 H
H4A* 1.1803 0.6702 -0.1004 0.041 Uiso calc PR 0.219(14) A 2 H
H4B* 1.2075 0.4647 -0.0831 0.041 Uiso calc PR 0.219(14) A 2 H
C5 1.0969(4) 0.6236(13) -0.1549(4) 0.036(2) Uani d PDU 0.781(14) A 1 C
H5A 1.0954 0.7571 -0.1496 0.043 Uiso calc PR 0.781(14) A 1 H
H5B 1.1217 0.5952 -0.2085 0.043 Uiso calc PR 0.781(14) A 1 H
C6 1.0052(3) 0.5549(8) -0.1563(3) 0.0307(12) Uani d DU 1 . . C
H6A 0.9681 0.6302 -0.1940 0.037 Uiso calc PR 0.781(14) A 1 H
H6B 1.0033 0.4287 -0.1769 0.037 Uiso calc PR 0.781(14) A 1 H
H6A* 1.0011 0.6769 -0.1815 0.037 Uiso calc PR 0.219(14) A 2 H
H6B* 0.9690 0.4713 -0.1908 0.037 Uiso calc PR 0.219(14) A 2 H
C5* 1.1000(9) 0.491(4) -0.1544(11) 0.028(6) Uiso d PDU 0.219(14) A 2 C
H5A* 1.0996 0.3568 -0.1547 0.033 Uiso calc PR 0.219(14) A 2 H
H5B* 1.1255 0.5306 -0.2061 0.033 Uiso calc PR 0.219(14) A 2 H
N7 0.9720(2) 0.5615(6) -0.0736(2) 0.0228(9) Uani d . 1 A . N
C7A 0.8894(3) 0.5575(7) -0.0490(3) 0.0215(11) Uani d . 1 . . C
C8 0.8096(3) 0.5503(7) -0.1048(3) 0.0222(11) Uani d . 1 A . C
H8A 0.8028 0.4272 -0.1283 0.027 Uiso calc R 1 . . H
H8B 0.8153 0.6369 -0.1507 0.027 Uiso calc R 1 . . H
C9 0.7297(3) 0.5980(7) -0.0569(2) 0.0286(12) Uani d . 1 . . C
H9A 0.6770 0.5628 -0.0899 0.034 Uiso calc R 1 A . H
H9B 0.7279 0.7309 -0.0490 0.034 Uiso calc R 1 . . H
C10 0.7281(3) 0.5058(6) 0.0269(3) 0.0243(12) Uani d . 1 A . C
H10 0.7268 0.3720 0.0174 0.029 Uiso calc R 1 . . H
C11 0.8102(3) 0.5490(7) 0.0808(3) 0.0239(11) Uani d . 1 . . C
C11A 0.8896(3) 0.5630(7) 0.0363(3) 0.0194(10) Uani d . 1 A . C
C11B 0.9793(3) 0.5676(6) 0.0660(3) 0.0197(11) Uani d . 1 . . C
C11C 1.0273(3) 0.5641(7) -0.0044(3) 0.0226(11) Uani d . 1 A . C
C12 0.6453(3) 0.5569(8) 0.0699(3) 0.0319(13) Uani d . 1 . . C
H12A 0.6471 0.6879 0.0827 0.038 Uiso calc R 1 A . H
H12B 0.5948 0.5355 0.0316 0.038 Uiso calc R 1 . . H
O1 0.80890(18) 0.5650(5) 0.15573(19) 0.0307(9) Uani d . 1 A . O
N1' 0.6325(2) 0.4567(6) 0.1457(2) 0.0273(9) Uani d . 1 A . N
C2' 0.6319(3) 0.5245(7) 0.2216(3) 0.0282(12) Uani d . 1 . . C
N3' 0.6219(2) 0.3900(6) 0.2738(2) 0.0334(9) Uani d D 1 A . N
H3' 0.618(2) 0.411(5) 0.336(2) 0.024(11) Uiso d D 1 . . H
C4' 0.6169(3) 0.2295(8) 0.2318(3) 0.0375(13) Uani d . 1 . . C
H4' 0.6103 0.1123 0.2547 0.045 Uiso calc R 1 A . H
C5' 0.6232(3) 0.2704(7) 0.1513(3) 0.0332(12) Uani d . 1 A . C
H5' 0.6216 0.1870 0.1068 0.040 Uiso calc R 1 . . H
C13 0.6420(3) 0.7176(7) 0.2439(3) 0.0355(12) Uani d . 1 A . C
H13A 0.6350 0.7322 0.3031 0.043 Uiso calc R 1 . . H
H13B 0.5977 0.7893 0.2136 0.043 Uiso calc R 1 . . H
H13C 0.6999 0.7594 0.2299 0.043 Uiso calc R 1 . . H
C21 -0.0212(3) 0.3905(7) 0.3514(3) 0.0248(11) Uani d . 1 B . C
H21 0.0090 0.3892 0.3017 0.030 Uiso calc R 1 . . H
C22 -0.1111(3) 0.3970(7) 0.3504(3) 0.0268(12) Uani d . 1 . . C
H22 -0.1425 0.3993 0.2989 0.032 Uiso calc R 1 . . H
C23 -0.1574(3) 0.4005(7) 0.4227(3) 0.0286(12) Uani d . 1 . . C
H23 -0.2190 0.4075 0.4192 0.034 Uiso calc R 1 . . H
C23A -0.1142(3) 0.3938(7) 0.5000(3) 0.0263(11) Uani d . 1 B . C
C24 -0.1551(3) 0.4028(8) 0.5825(3) 0.0330(13) Uani d DU 1 . . C
H24A -0.2100 0.3331 0.5802 0.040 Uiso calc PR 0.838(12) B 1 H
H24B -0.1690 0.5303 0.5954 0.040 Uiso calc PR 0.838(12) B 1 H
H24C -0.2044 0.4889 0.5787 0.040 Uiso calc PR 0.162(12) B 2 H
H24D -0.1788 0.2820 0.5954 0.040 Uiso calc PR 0.162(12) B 2 H
C25 -0.0937(3) 0.3256(10) 0.6503(3) 0.0272(18) Uani d PDU 0.838(12) B 1 C
H25A -0.1176 0.3550 0.7042 0.033 Uiso calc PR 0.838(12) B 1 H
H25B -0.0931 0.1920 0.6451 0.033 Uiso calc PR 0.838(12) B 1 H
C26 -0.0018(3) 0.3927(8) 0.6500(3) 0.0282(12) Uani d DU 1 . . C
H26A 0.0005 0.5195 0.6696 0.034 Uiso calc PR 0.838(12) B 1 H
H26B 0.0352 0.3184 0.6881 0.034 Uiso calc PR 0.838(12) B 1 H
H26C 0.0354 0.4752 0.6840 0.034 Uiso calc PR 0.162(12) B 2 H
H26D 0.0016 0.2709 0.6755 0.034 Uiso calc PR 0.162(12) B 2 H
C25* -0.0951(10) 0.459(5) 0.6501(14) 0.025(7) Uiso d PDU 0.162(12) B 2 C
H25C -0.1199 0.4191 0.7022 0.030 Uiso calc PR 0.162(12) B 2 H
H25D -0.0938 0.5931 0.6509 0.030 Uiso calc PR 0.162(12) B 2 H
N27 0.0315(2) 0.3830(6) 0.5676(2) 0.0230(9) Uani d . 1 B . N
C27A 0.1149(3) 0.3862(7) 0.5432(3) 0.0213(10) Uani d . 1 . . C
C28 0.1939(3) 0.3889(8) 0.5977(3) 0.0276(12) Uani d . 1 B . C
H28A 0.2074 0.2647 0.6172 0.033 Uiso calc R 1 . . H
H28B 0.1841 0.4658 0.6462 0.033 Uiso calc R 1 . . H
C29 0.2703(3) 0.4633(6) 0.5511(2) 0.0261(11) Uani d . 1 . . C
H29A 0.3249 0.4393 0.5836 0.031 Uiso calc R 1 B . H
H29B 0.2639 0.5962 0.5456 0.031 Uiso calc R 1 . . H
C30 0.2775(3) 0.3805(7) 0.4651(2) 0.0231(10) Uani d . 1 B . C
H30 0.2908 0.2488 0.4725 0.028 Uiso calc R 1 . . H
C31 0.1930(3) 0.3946(7) 0.4136(3) 0.0211(11) Uani d . 1 . . C
C31A 0.1150(3) 0.3879(7) 0.4577(2) 0.0205(10) Uani d . 1 B . C
C31B 0.0239(3) 0.3858(7) 0.4282(3) 0.0226(11) Uani d . 1 . . C
C31C -0.0243(3) 0.3864(7) 0.4986(3) 0.0225(11) Uani d . 1 B . C
C32 0.3547(3) 0.4666(7) 0.4258(3) 0.0253(11) Uani d . 1 . . C
H32A 0.3428 0.5974 0.4181 0.030 Uiso calc R 1 B . H
H32B 0.4061 0.4550 0.4640 0.030 Uiso calc R 1 . . H
O2 0.19298(19) 0.4058(5) 0.33775(18) 0.0313(9) Uani d . 1 B . O
N21' 0.3759(2) 0.3878(6) 0.3457(2) 0.0243(8) Uani d . 1 B . N
C22' 0.3711(3) 0.4736(7) 0.2729(3) 0.0270(12) Uani d . 1 . . C
N23' 0.3923(2) 0.3540(6) 0.2159(2) 0.0295(9) Uani d D 1 B . N
H23' 0.394(3) 0.393(7) 0.155(2) 0.072(18) Uiso d D 1 . . H
C24' 0.4092(3) 0.1918(7) 0.2511(3) 0.0328(12) Uani d . 1 . . C
H24' 0.4253 0.0844 0.2235 0.039 Uiso calc R 1 B . H
C25' 0.3988(3) 0.2096(7) 0.3333(3) 0.0305(11) Uani d . 1 B . C
H25' 0.4059 0.1178 0.3739 0.037 Uiso calc R 1 . . H
C33 0.3473(3) 0.6649(7) 0.2586(3) 0.0344(12) Uani d . 1 B . C
H33A 0.3454 0.6900 0.1994 0.041 Uiso calc R 1 . . H
H33B 0.3906 0.7434 0.2864 0.041 Uiso calc R 1 . . H
H33C 0.2900 0.6883 0.2804 0.041 Uiso calc R 1 . . H
O1W 0.5055(2) 0.8102(6) 0.3947(2) 0.0503(10) Uani d D 1 . . O
H1A 0.543(3) 0.719(6) 0.410(3) 0.065(19) Uiso d D 1 . . H
H1B 0.473(3) 0.864(6) 0.433(2) 0.044(15) Uiso d D 1 . . H
O2W 0.4839(2) 0.8951(5) 0.1126(2) 0.0410(9) Uani d D 1 . . O
H2A 0.516(3) 0.918(8) 0.069(2) 0.08(2) Uiso d D 1 . . H
H2B 0.458(3) 0.797(6) 0.089(3) 0.066(19) Uiso d D 1 . . H

loop_
_atom_site_aniso_label
_atom_site_aniso_U_11
_atom_site_aniso_U_22
_atom_site_aniso_U_33
_atom_site_aniso_U_12
_atom_site_aniso_U_13
_atom_site_aniso_U_23
Cl1 0.0332(7) 0.0481(10) 0.0341(8) 0.0018(6) 0.0075(6) 0.0068(6)
Cl2 0.0314(7) 0.0420(10) 0.0270(7) -0.0044(6) 0.0042(5) 0.0046(6)
C1 0.034(3) 0.025(3) 0.020(3) -0.003(2) -0.001(2) 0.003(2)
C2 0.030(3) 0.035(3) 0.027(3) 0.003(3) -0.006(2) 0.003(3)
C3 0.017(2) 0.030(3) 0.037(3) 0.002(2) -0.003(2) -0.006(3)
C3A 0.025(2) 0.025(3) 0.026(3) 0.001(2) 0.007(2) 0.004(2)
C4 0.031(3) 0.040(4) 0.032(3) 0.003(3) 0.014(2) -0.003(3)
C5 0.044(4) 0.045(6) 0.021(3) -0.020(4) 0.014(3) -0.002(3)
C6 0.041(3) 0.032(3) 0.020(3) -0.002(3) 0.007(2) -0.002(3)
N7 0.029(2) 0.022(3) 0.017(2) -0.0008(19) 0.0016(16) -0.0002(18)
C7A 0.024(2) 0.022(3) 0.018(2) 0.002(2) 0.0014(18) -0.004(2)
C8 0.024(2) 0.022(3) 0.020(2) 0.002(2) -0.0033(19) 0.002(2)
C9 0.024(2) 0.036(3) 0.025(2) 0.003(2) -0.010(2) 0.003(2)
C10 0.023(2) 0.027(3) 0.022(2) -0.001(2) -0.0048(17) -0.005(2)
C11 0.021(2) 0.026(3) 0.024(3) 0.002(2) -0.0035(19) 0.001(2)
C11A 0.020(2) 0.018(3) 0.020(2) 0.006(2) 0.0014(18) -0.003(2)
C11B 0.027(2) 0.015(3) 0.017(2) -0.002(2) 0.0019(19) -0.001(2)
C11C 0.031(3) 0.016(3) 0.021(2) -0.002(2) 0.001(2) 0.001(2)
C12 0.024(2) 0.047(4) 0.025(3) 0.006(3) -0.001(2) -0.004(2)
O1 0.0235(16) 0.049(3) 0.0193(19) 0.0032(17) 0.0007(14) 0.0023(17)
N1' 0.0222(18) 0.034(3) 0.027(2) -0.0027(18) 0.0040(15) -0.0067(19)
C2' 0.022(2) 0.035(3) 0.028(3) 0.006(2) 0.002(2) -0.002(3)
N3' 0.032(2) 0.043(3) 0.025(2) -0.002(2) 0.0066(17) 0.002(2)
C4' 0.033(3) 0.028(3) 0.052(3) -0.004(2) 0.008(2) 0.001(3)
C5' 0.028(2) 0.028(3) 0.044(3) -0.008(2) 0.009(2) -0.012(2)
C13 0.036(3) 0.037(3) 0.033(3) 0.001(3) 0.001(2) -0.010(2)
C21 0.029(3) 0.023(3) 0.022(3) 0.000(2) -0.002(2) 0.001(2)
C22 0.032(3) 0.023(3) 0.025(3) -0.007(2) -0.005(2) 0.005(2)
C23 0.027(3) 0.026(3) 0.033(3) -0.002(2) -0.001(2) 0.008(3)
C23A 0.030(3) 0.017(3) 0.031(3) -0.003(2) 0.006(2) 0.004(3)
C24 0.031(3) 0.029(3) 0.040(3) 0.004(3) 0.011(2) 0.010(3)
C25 0.032(3) 0.027(4) 0.023(3) -0.007(3) 0.009(2) -0.002(3)
C26 0.035(3) 0.032(3) 0.017(2) 0.000(3) 0.006(2) 0.000(2)
N27 0.029(2) 0.023(2) 0.017(2) -0.002(2) 0.0021(16) 0.000(2)
C27A 0.019(2) 0.020(3) 0.025(2) -0.004(2) 0.0003(18) 0.000(2)
C28 0.030(3) 0.038(3) 0.015(2) -0.002(3) 0.0001(19) -0.003(2)
C29 0.026(2) 0.031(3) 0.020(2) -0.001(2) -0.0048(18) 0.001(2)
C30 0.026(2) 0.026(3) 0.017(2) 0.000(2) 0.0009(17) -0.003(2)
C31 0.025(2) 0.018(3) 0.020(2) 0.004(2) -0.0002(19) 0.001(2)
C31A 0.024(2) 0.022(3) 0.015(2) -0.001(2) -0.0019(18) 0.004(2)
C31B 0.028(2) 0.014(3) 0.026(3) 0.003(2) 0.002(2) 0.003(2)
C31C 0.024(2) 0.025(3) 0.019(2) -0.001(2) -0.0004(19) 0.001(2)
C32 0.023(2) 0.032(3) 0.021(2) 0.000(2) 0.0040(19) -0.005(2)
O2 0.0292(18) 0.049(3) 0.0157(18) -0.0008(18) 0.0013(14) 0.0007(17)
N21' 0.0219(18) 0.027(2) 0.025(2) -0.0008(19) 0.0020(15) 0.001(2)
C22' 0.025(2) 0.035(3) 0.021(3) -0.003(2) 0.004(2) 0.003(2)
N23' 0.030(2) 0.036(3) 0.023(2) -0.0025(19) 0.0053(16) 0.000(2)
C24' 0.037(3) 0.033(3) 0.028(3) 0.003(2) 0.003(2) -0.004(2)
C25' 0.029(2) 0.031(3) 0.033(3) 0.004(2) 0.006(2) 0.004(2)
C33 0.035(3) 0.041(4) 0.027(3) -0.004(2) 0.004(2) 0.009(2)
O1W 0.049(2) 0.060(3) 0.043(2) 0.007(2) 0.0089(19) -0.005(2)
O2W 0.045(2) 0.039(2) 0.040(2) -0.0051(19) 0.0112(16) -0.0030(19)

loop_
_atom_type_symbol
_atom_type_description
_atom_type_scat_dispersion_real
_atom_type_scat_dispersion_imag
_atom_type_scat_source
C C 0.0033 0.0016 'International Tables Vol C Tables 4.2.6.8 and 6.1.1.4'
H H 0.0000 0.0000 'International Tables Vol C Tables 4.2.6.8 and 6.1.1.4'
N N 0.0061 0.0033 'International Tables Vol C Tables 4.2.6.8 and 6.1.1.4'
O O 0.0106 0.0060 'International Tables Vol C Tables 4.2.6.8 and 6.1.1.4'
Cl Cl 0.1484 0.1585 'International Tables Vol C Tables 4.2.6.8 and 6.1.1.4'

loop_
_geom_angle_atom_site_label_1
_geom_angle_atom_site_label_2
_geom_angle_atom_site_label_3
_geom_angle
C11B C1 C2 117.7(4)
C11B C1 H1 121.2
C2 C1 H1 121.2
C3 C2 C1 121.5(4)
C3 C2 H2 119.3
C1 C2 H2 119.3
C3A C3 C2 122.2(4)
C3A C3 H3 118.9
C2 C3 H3 118.9
C3 C3A C11C 115.0(4)
C3 C3A C4 127.8(4)
C11C C3A C4 117.2(4)
C5* C4 C3A 115.3(9)
C3A C4 C5 111.6(4)
C3A C4 H4A 109.3
C5 C4 H4A 109.3
C3A C4 H4B 109.3
C5 C4 H4B 109.3
H4A C4 H4B 108.0
C5* C4 H4A* 108.4
C3A C4 H4A* 108.4
C5* C4 H4B* 108.4
C3A C4 H4B* 108.4
H4A* C4 H4B* 107.5
C6 C5 C4 116.0(5)
C6 C5 H5A 108.3
C4 C5 H5A 108.3
C6 C5 H5B 108.3
C4 C5 H5B 108.3
H5A C5 H5B 107.4
N7 C6 C5 109.9(4)
N7 C6 C5* 111.2(8)
N7 C6 H6A 109.7
C5 C6 H6A 109.7
N7 C6 H6B 109.7
C5 C6 H6B 109.7
H6A C6 H6B 108.2
N7 C6 H6A* 109.4
C5* C6 H6A* 109.4
N7 C6 H6B* 109.4
C5* C6 H6B* 109.4
H6A* C6 H6B* 108.0
C4 C5* C6 118.6(12)
C4 C5* H5A* 107.7
C6 C5* H5A* 107.7
C4 C5* H5B* 107.7
C6 C5* H5B* 107.7
H5A* C5* H5B* 107.1
C7A N7 C11C 108.4(4)
C7A N7 C6 130.0(4)
C11C N7 C6 121.5(4)
N7 C7A C11A 109.5(4)
N7 C7A C8 125.5(4)
C11A C7A C8 125.0(4)
C7A C8 C9 110.0(3)
C7A C8 H8A 109.7
C9 C8 H8A 109.7
C7A C8 H8B 109.7
C9 C8 H8B 109.7
H8A C8 H8B 108.2
C8 C9 C10 113.5(4)
C8 C9 H9A 108.9
C10 C9 H9A 108.9
C8 C9 H9B 108.9
C10 C9 H9B 108.9
H9A C9 H9B 107.7
C9 C10 C12 110.2(4)
C9 C10 C11 111.9(4)
C12 C10 C11 111.6(4)
C9 C10 H10 107.6
C12 C10 H10 107.6
C11 C10 H10 107.6
O1 C11 C11A 122.6(4)
O1 C11 C10 122.6(4)
C11A C11 C10 114.8(4)
C7A C11A C11B 107.2(4)
C7A C11A C11 122.1(4)
C11B C11A C11 130.5(4)
C11C C11B C1 118.7(4)
C11C C11B C11A 105.0(4)
C1 C11B C11A 136.2(4)
N7 C11C C3A 125.1(4)
N7 C11C C11B 109.9(4)
C3A C11C C11B 125.0(4)
N1' C12 C10 114.1(4)
N1' C12 H12A 108.7
C10 C12 H12A 108.7
N1' C12 H12B 108.7
C10 C12 H12B 108.7
H12A C12 H12B 107.6
C2' N1' C5' 107.9(4)
C2' N1' C12 126.9(4)
C5' N1' C12 125.2(4)
N3' C2' N1' 108.6(5)
N3' C2' C13 125.5(5)
N1' C2' C13 125.8(5)
C2' N3' C4' 109.6(4)
C2' N3' H3' 122(2)
C4' N3' H3' 128(2)
C5' C4' N3' 106.7(5)
C5' C4' H4' 126.7
N3' C4' H4' 126.7
C4' C5' N1' 107.2(4)
C4' C5' H5' 126.4
N1' C5' H5' 126.4
C2' C13 H13A 109.5
C2' C13 H13B 109.5
H13A C13 H13B 109.5
C2' C13 H13C 109.5
H13A C13 H13C 109.5
H13B C13 H13C 109.5
C22 C21 C31B 117.9(4)
C22 C21 H21 121.1
C31B C21 H21 121.1
C21 C22 C23 122.3(5)
C21 C22 H22 118.8
C23 C22 H22 118.8
C23A C23 C22 121.0(4)
C23A C23 H23 119.5
C22 C23 H23 119.5
C31C C23A C23 115.0(4)
C31C C23A C24 118.1(4)
C23 C23A C24 126.7(4)
C25* C24 C23A 114.0(11)
C23A C24 C25 110.9(4)
C23A C24 H24A 109.5
C25 C24 H24A 109.5
C23A C24 H24B 109.5
C25 C24 H24B 109.5
H24A C24 H24B 108.1
C25* C24 H24C 108.8
C23A C24 H24C 108.8
C25* C24 H24D 108.8
C23A C24 H24D 108.8
H24C C24 H24D 107.7
C26 C25 C24 115.3(5)
C26 C25 H25A 108.4
C24 C25 H25A 108.4
C26 C25 H25B 108.4
C24 C25 H25B 108.4
H25A C25 H25B 107.5
N27 C26 C25 110.8(4)
N27 C26 C25* 112.7(10)
N27 C26 H26A 109.5
C25 C26 H26A 109.5
N27 C26 H26B 109.5
C25 C26 H26B 109.5
H26A C26 H26B 108.1
N27 C26 H26C 109.0
C25* C26 H26C 109.0
N27 C26 H26D 109.0
C25* C26 H26D 109.0
H26C C26 H26D 107.8
C24 C25* C26 118.3(13)
C24 C25* H25C 107.7
C26 C25* H25C 107.7
C24 C25* H25D 107.7
C26 C25* H25D 107.7
H25C C25* H25D 107.1
C27A N27 C31C 108.9(4)
C27A N27 C26 129.8(4)
C31C N27 C26 121.0(4)
N27 C27A C31A 109.5(4)
N27 C27A C28 126.2(4)
C31A C27A C28 124.3(4)
C27A C28 C29 109.9(4)
C27A C28 H28A 109.7
C29 C28 H28A 109.7
C27A C28 H28B 109.7
C29 C28 H28B 109.7
H28A C28 H28B 108.2
C28 C29 C30 113.3(4)
C28 C29 H29A 108.9
C30 C29 H29A 108.9
C28 C29 H29B 108.9
C30 C29 H29B 108.9
H29A C29 H29B 107.7
C32 C30 C31 114.0(4)
C32 C30 C29 107.9(4)
C31 C30 C29 112.4(4)
C32 C30 H30 107.4
C31 C30 H30 107.4
C29 C30 H30 107.4
O2 C31 C31A 122.7(4)
O2 C31 C30 121.2(4)
C31A C31 C30 116.1(4)
C27A C31A C31 122.8(4)
C27A C31A C31B 106.6(4)
C31 C31A C31B 130.7(4)
C31C C31B C21 118.2(4)
C31C C31B C31A 105.5(4)
C21 C31B C31A 136.3(4)
N27 C31C C23A 125.0(4)
N27 C31C C31B 109.5(4)
C23A C31C C31B 125.6(4)
N21' C32 C30 114.5(4)
N21' C32 H32A 108.6
C30 C32 H32A 108.6
N21' C32 H32B 108.6
C30 C32 H32B 108.6
H32A C32 H32B 107.6
C22' N21' C25' 109.0(4)
C22' N21' C32 126.0(4)
C25' N21' C32 124.9(4)
N23' C22' N21' 107.2(5)
N23' C22' C33 126.3(5)
N21' C22' C33 126.5(5)
C22' N23' C24' 109.9(4)
C22' N23' H23' 120(3)
C24' N23' H23' 130(3)
N23' C24' C25' 107.7(5)
N23' C24' H24' 126.1
C25' C24' H24' 126.1
C24' C25' N21' 106.1(4)
C24' C25' H25' 127.0
N21' C25' H25' 127.0
C22' C33 H33A 109.5
C22' C33 H33B 109.5
H33A C33 H33B 109.5
C22' C33 H33C 109.5
H33A C33 H33C 109.5
H33B C33 H33C 109.5
H1A O1W H1B 119(5)
H2A O2W H2B 93(5)

loop_
_geom_bond_atom_site_label_1
_geom_bond_atom_site_label_2
_geom_bond_site_symmetry_2
_geom_bond_distance
_geom_bond_publ_flag
C1 C11B . 1.396(6) ?
C1 C2 . 1.398(6) ?
C1 H1 . 0.9500 ?
C2 C3 . 1.394(6) ?
C2 H2 . 0.9500 ?
C3 C3A . 1.383(6) ?
C3 H3 . 0.9500 ?
C3A C11C . 1.390(6) ?
C3A C4 . 1.499(6) ?
C4 C5* . 1.442(13) ?
C4 C5 . 1.518(7) ?
C4 H4A . 0.9900 ?
C4 H4B . 0.9900 ?
C4 H4A* . 0.9900 ?
C4 H4B* . 0.9900 ?
C5 C6 . 1.500(7) ?
C5 H5A . 0.9900 ?
C5 H5B . 0.9900 ?
C6 N7 . 1.462(5) ?
C6 C5* . 1.534(13) ?
C6 H6A . 0.9900 ?
C6 H6B . 0.9900 ?
C6 H6A* . 0.9900 ?
C6 H6B* . 0.9900 ?
C5* H5A* . 0.9900 ?
C5* H5B* . 0.9900 ?
N7 C7A . 1.349(5) ?
N7 C11C . 1.384(5) ?
C7A C11A . 1.391(5) ?
C7A C8 . 1.498(6) ?
C8 C9 . 1.524(6) ?
C8 H8A . 0.9900 ?
C8 H8B . 0.9900 ?
C9 C10 . 1.527(6) ?
C9 H9A . 0.9900 ?
C9 H9B . 0.9900 ?
C10 C12 . 1.528(6) ?
C10 C11 . 1.542(6) ?
C10 H10 . 1.0000 ?
C11 O1 . 1.226(5) ?
C11 C11A . 1.451(6) ?
C11A C11B . 1.444(6) ?
C11B C11C . 1.391(6) ?
C12 N1' . 1.459(6) ?
C12 H12A . 0.9900 ?
C12 H12B . 0.9900 ?
N1' C2' . 1.333(6) ?
N1' C5' . 1.386(6) ?
C2' N3' . 1.321(6) ?
C2' C13 . 1.478(7) ?
N3' C4' . 1.369(6) ?
N3' H3' . 1.02(3) ?
C4' C5' . 1.352(6) ?
C4' H4' . 0.9500 ?
C5' H5' . 0.9500 ?
C13 H13A . 0.9800 ?
C13 H13B . 0.9800 ?
C13 H13C . 0.9800 ?
C21 C22 . 1.385(6) ?
C21 C31B . 1.405(6) ?
C21 H21 . 0.9500 ?
C22 C23 . 1.402(7) ?
C22 H22 . 0.9500 ?
C23 C23A . 1.399(6) ?
C23 H23 . 0.9500 ?
C23A C31C . 1.387(6) ?
C23A C24 . 1.508(6) ?
C24 C25* . 1.467(14) ?
C24 C25 . 1.533(7) ?
C24 H24A . 0.9900 ?
C24 H24B . 0.9900 ?
C24 H24C . 0.9900 ?
C24 H24D . 0.9900 ?
C25 C26 . 1.499(6) ?
C25 H25A . 0.9900 ?
C25 H25B . 0.9900 ?
C26 N27 . 1.459(5) ?
C26 C25* . 1.517(15) ?
C26 H26A . 0.9900 ?
C26 H26B . 0.9900 ?
C26 H26C . 0.9900 ?
C26 H26D . 0.9900 ?
C25* H25C . 0.9900 ?
C25* H25D . 0.9900 ?
N27 C27A . 1.360(5) ?
N27 C31C . 1.384(5) ?
C27A C31A . 1.392(6) ?
C27A C28 . 1.475(6) ?
C28 C29 . 1.530(6) ?
C28 H28A . 0.9900 ?
C28 H28B . 0.9900 ?
C29 C30 . 1.536(6) ?
C29 H29A . 0.9900 ?
C29 H29B . 0.9900 ?
C30 C32 . 1.513(6) ?
C30 C31 . 1.522(5) ?
C30 H30 . 1.0000 ?
C31 O2 . 1.238(5) ?
C31 C31A . 1.426(6) ?
C31A C31B . 1.464(6) ?
C31B C31C . 1.392(6) ?
C32 N21' . 1.477(5) ?
C32 H32A . 0.9900 ?
C32 H32B . 0.9900 ?
N21' C22' . 1.343(6) ?
N21' C25' . 1.379(6) ?
C22' N23' . 1.332(6) ?
C22' C33 . 1.475(7) ?
N23' C24' . 1.348(6) ?
N23' H23' . 1.03(3) ?
C24' C25' . 1.360(6) ?
C24' H24' . 0.9500 ?
C25' H25' . 0.9500 ?
C33 H33A . 0.9800 ?
C33 H33B . 0.9800 ?
C33 H33C . 0.9800 ?
O1W H1A . 0.92(3) ?
O1W H1B . 0.91(3) ?
O2W H2A . 0.90(3) ?
O2W H2B . 0.91(3) ?

loop_
_geom_hbond_atom_site_label_D
_geom_hbond_atom_site_label_H
_geom_hbond_atom_site_label_A
_geom_hbond_site_symmetry_A
_geom_hbond_distance_DH
_geom_hbond_distance_HA
_geom_hbond_distance_DA
_geom_hbond_angle_DHA
N3' H3' Cl1 2_646 1.02(3) 2.07(3) 3.093(4) 178(3)
N23' H23' Cl2 . 1.03(3) 2.12(3) 3.138(4) 169(5)
O2W H2A Cl2 2_655 0.90(3) 2.33(3) 3.227(4) 171(5)
O2W H2B Cl2 . 0.91(3) 2.31(3) 3.208(4) 172(5)
O1W H1A Cl1 2_646 0.92(3) 2.31(3) 3.205(5) 166(5)
O1W H1B Cl1 . 0.91(3) 2.27(3) 3.165(4) 170(4)
C23 H23 Cl1 2_546 0.95 2.83 3.742(5) 162
C30 H30 Cl1 1_545 1.00 2.88 3.791(5) 152
C3 H3 Cl2 1_655 0.95 2.91 3.834(5) 165
C5' H5' Cl2 2_645 0.95 2.69 3.616(5) 165
C2 H2 O2 1_655 0.95 2.64 3.512(6) 153
C25 H25B O2 2_546 0.99 2.64 3.465(7) 141
C13 H13B O2W . 0.98 2.48 3.431(6) 164
C24' H24' O2W 1_545 0.95 2.48 3.381(6) 158
C13 H13A O1W . 0.98 2.61 3.369(6) 135
C33 H33B O1W . 0.98 2.49 3.398(6) 153

loop_
_geom_torsion_atom_site_label_1
_geom_torsion_atom_site_label_2
_geom_torsion_atom_site_label_3
_geom_torsion_atom_site_label_4
_geom_torsion
_geom_torsion_publ_flag
C11B C1 C2 C3 0.0(8) ?
C1 C2 C3 C3A 0.0(9) ?
C2 C3 C3A C11C -0.2(8) ?
C2 C3 C3A C4 -177.6(5) ?
C3 C3A C4 C5* 158.7(13) ?
C11C C3A C4 C5* -18.7(14) ?
C3 C3A C4 C5 -159.2(6) ?
C11C C3A C4 C5 23.4(8) ?
C3A C4 C5 C6 -48.4(8) y
C4 C5 C6 N7 46.9(8) y
C3A C4 C5* C6 38(2) ?
N7 C6 C5* C4 -37(2) ?
C5 C6 N7 C7A 161.4(6) ?
C5* C6 N7 C7A -158.2(12) ?
C5 C6 N7 C11C -22.1(7) ?
C5* C6 N7 C11C 18.3(13) ?
C11C N7 C7A C11A 1.8(6) ?
C6 N7 C7A C11A 178.7(5) ?
C11C N7 C7A C8 -178.8(5) ?
C6 N7 C7A C8 -1.9(9) ?
N7 C7A C8 C9 -164.9(5) ?
C11A C7A C8 C9 14.4(7) y
C7A C8 C9 C10 -44.3(6) ?
C8 C9 C10 C12 -178.6(4) ?
C8 C9 C10 C11 56.5(5) ?
C9 C10 C11 O1 145.9(5) ?
C12 C10 C11 O1 21.9(7) ?
C9 C10 C11 C11A -36.2(6) ?
C12 C10 C11 C11A -160.2(4) ?
N7 C7A C11A C11B -1.0(6) ?
C8 C7A C11A C11B 179.6(5) ?
N7 C7A C11A C11 -176.0(5) ?
C8 C7A C11A C11 4.6(8) ?
O1 C11 C11A C7A -175.3(5) ?
C10 C11 C11A C7A 6.7(7) ?
O1 C11 C11A C11B 11.0(9) ?
C10 C11 C11A C11B -167.0(5) ?
C2 C1 C11B C11C 0.2(7) ?
C2 C1 C11B C11A 175.2(6) ?
C7A C11A C11B C11C -0.1(6) ?
C11 C11A C11B C11C 174.3(5) ?
C7A C11A C11B C1 -175.6(5) ?
C11 C11A C11B C1 -1.2(10) ?
C7A N7 C11C C3A 176.1(5) ?
C6 N7 C11C C3A -1.1(8) ?
C7A N7 C11C C11B -1.9(6) ?
C6 N7 C11C C11B -179.1(4) ?
C3 C3A C11C N7 -177.3(5) ?
C4 C3A C11C N7 0.4(8) ?
C3 C3A C11C C11B 0.3(8) ?
C4 C3A C11C C11B 178.1(5) ?
C1 C11B C11C N7 177.6(4) ?
C11A C11B C11C N7 1.2(6) ?
C1 C11B C11C C3A -0.3(8) ?
C11A C11B C11C C3A -176.8(5) ?
C9 C10 C12 N1' 172.4(4) ?
C11 C10 C12 N1' -62.7(6) ?
C10 C12 N1' C2' 115.2(5) ?
C10 C12 N1' C5' -61.2(6) ?
C5' N1' C2' N3' -0.7(5) ?
C12 N1' C2' N3' -177.5(4) ?
C5' N1' C2' C13 178.6(4) ?
C12 N1' C2' C13 1.8(7) ?
N1' C2' N3' C4' 0.9(5) ?
C13 C2' N3' C4' -178.4(4) ?
C2' N3' C4' C5' -0.7(5) ?
N3' C4' C5' N1' 0.3(5) ?
C2' N1' C5' C4' 0.2(5) ?
C12 N1' C5' C4' 177.1(4) ?
C31B C21 C22 C23 0.5(8) ?
C21 C22 C23 C23A -1.3(8) ?
C22 C23 C23A C31C 0.9(8) ?
C22 C23 C23A C24 177.8(5) ?
C31C C23A C24 C25* 18.1(16) ?
C23 C23A C24 C25* -158.7(15) ?
C31C C23A C24 C25 -23.3(7) ?
C23 C23A C24 C25 159.9(5) ?
C23A C24 C25 C26 47.5(7) y
C24 C25 C26 N27 -47.9(7) y
C23A C24 C25* C26 -37(3) ?
N27 C26 C25* C24 37(3) ?
C25 C26 N27 C27A -161.7(5) ?
C25* C26 N27 C27A 157.1(15) ?
C25 C26 N27 C31C 24.8(7) ?
C25* C26 N27 C31C -16.4(15) ?
C31C N27 C27A C31A -1.2(6) ?
C26 N27 C27A C31A -175.3(5) ?
C31C N27 C27A C28 178.3(5) ?
C26 N27 C27A C28 4.2(9) ?
N27 C27A C28 C29 -158.5(5) ?
C31A C27A C28 C29 21.0(8) y
C27A C28 C29 C30 -46.2(6) ?
C28 C29 C30 C32 179.4(4) ?
C28 C29 C30 C31 52.9(5) ?
C32 C30 C31 O2 27.4(7) ?
C29 C30 C31 O2 150.5(5) ?
C32 C30 C31 C31A -154.7(4) ?
C29 C30 C31 C31A -31.5(6) ?
N27 C27A C31A C31 178.9(5) ?
C28 C27A C31A C31 -0.7(9) ?
N27 C27A C31A C31B 0.0(6) ?
C28 C27A C31A C31B -179.5(5) ?
O2 C31 C31A C27A -176.1(5) ?
C30 C31 C31A C27A 6.0(8) ?
O2 C31 C31A C31B 2.4(9) ?
C30 C31 C31A C31B -175.5(5) ?
C22 C21 C31B C31C 0.5(8) ?
C22 C21 C31B C31A -176.1(6) ?
C27A C31A C31B C31C 1.1(6) ?
C31 C31A C31B C31C -177.6(5) ?
C27A C31A C31B C21 178.0(6) ?
C31 C31A C31B C21 -0.6(11) ?
C27A N27 C31C C23A -176.6(5) ?
C26 N27 C31C C23A -1.9(8) ?
C27A N27 C31C C31B 2.0(6) ?
C26 N27 C31C C31B 176.7(5) ?
C23 C23A C31C N27 178.5(5) ?
C24 C23A C31C N27 1.4(8) ?
C23 C23A C31C C31B 0.2(8) ?
C24 C23A C31C C31B -177.0(5) ?
C21 C31B C31C N27 -179.5(5) ?
C31A C31B C31C N27 -1.9(6) ?
C21 C31B C31C C23A -0.9(8) ?
C31A C31B C31C C23A 176.7(5) ?
C31 C30 C32 N21' -60.3(6) ?
C29 C30 C32 N21' 174.1(4) ?
C30 C32 N21' C22' 115.1(5) ?
C30 C32 N21' C25' -60.6(6) ?
C25' N21' C22' N23' -1.3(5) ?
C32 N21' C22' N23' -177.6(4) ?
C25' N21' C22' C33 179.0(4) ?
C32 N21' C22' C33 2.7(7) ?
N21' C22' N23' C24' 1.1(5) ?
C33 C22' N23' C24' -179.2(4) ?
C22' N23' C24' C25' -0.4(5) ?
N23' C24' C25' N21' -0.4(5) ?
C22' N21' C25' C24' 1.1(5) ?
C32 N21' C25' C24' 177.4(4) ?
